data_4513867
loop_
_publ_author_name
'Casanova, Noelia'
'Del Rio, Karina P.'
'Garc\'ia-Fandi\~no, Rebeca'
'Mascare\~nas, Jos\'e L'
'Gul\'ias, Mois\'es'

_publ_section_title
;
 Palladium(II)-Catalyzed Annulation between ortho-Alkenylphenols and
 Allenes. Key Role of the Metal Geometry in Determining the Reaction
 Outcome.
;
_journal_issue 5
_journal_name_full 'ACS catalysis'
_journal_page_first 3349
_journal_page_last 3353
_journal_paper_doi 10.1021/acscatal.6b00739
_journal_volume 6
_journal_year 2016
_chemical_absolute_configuration unk
_chemical_formula_moiety 'C20 H19 F O'
_chemical_formula_sum 'C20 H19 F O'
_chemical_formula_weight 294.37
_space_group_crystal_system orthorhombic
_space_group_IT_number 19
_space_group_name_Hall 'P 2ac 2ab'
_space_group_name_H-M_alt 'P 21 21 21'
_symmetry_Int_Tables_number 19
_symmetry_space_group_name_Hall 'P 2ac 2ab'
_symmetry_space_group_name_H-M 'P 21 21 21'
_atom_sites_solution_primary iterative
_audit_creation_date 2015-05-08
_audit_creation_method
;
Olex2 1.2
(compiled 2014.05.21 svn.r2940 for OlexSys, GUI svn.r4846)
;
_cell_angle_alpha 90
_cell_angle_beta 90
_cell_angle_gamma 90
_cell_formula_units_Z 4
_cell_length_a 6.4890(12)
_cell_length_b 7.1570(13)
_cell_length_c 32.722(5)
_cell_volume 1519.7(5)
_computing_molecular_graphics 'Olex2 (Dolomanov et al., 2009)'
_computing_publication_material 'Olex2 (Dolomanov et al., 2009)'
_computing_structure_refinement 'olex2.refine (Bourhis et al., 2013)'
_computing_structure_solution 'olex2.solve (Bourhis et al., 2013)'
_diffrn_ambient_temperature 99.97
_diffrn_measured_fraction_theta_full 0.9869
_diffrn_measured_fraction_theta_max 0.9817
_diffrn_radiation_type 'Mo K\a'
_diffrn_radiation_wavelength 0.71073
_diffrn_reflns_av_R_equivalents 0.0555
_diffrn_reflns_av_unetI/netI 0.0747
_diffrn_reflns_limit_h_max 8
_diffrn_reflns_limit_h_min -5
_diffrn_reflns_limit_k_max 8
_diffrn_reflns_limit_k_min -8
_diffrn_reflns_limit_l_max 32
_diffrn_reflns_limit_l_min -40
_diffrn_reflns_number 6795
_diffrn_reflns_theta_full 26.0000
_diffrn_reflns_theta_max 26.44
_diffrn_reflns_theta_min 2.49
_exptl_absorpt_coefficient_mu 0.086
_exptl_crystal_density_diffrn 1.2865
_exptl_crystal_F_000 624.3227
_exptl_crystal_size_max 0.48
_exptl_crystal_size_mid 0.24
_exptl_crystal_size_min 0.08
_refine_diff_density_max 0.3697
_refine_diff_density_min -0.3178
_refine_diff_density_rms 0.0744
_refine_ls_abs_structure_details 'Flack, H. D. (1983). Acta Cryst. A39, 876-881.'
_refine_ls_abs_structure_Flack -0.7(7)
_refine_ls_d_res_high 0.7982
_refine_ls_d_res_low 8.1806
_refine_ls_goodness_of_fit_ref 1.0323
_refine_ls_hydrogen_treatment constr
_refine_ls_matrix_type full
_refine_ls_number_constraints 32
_refine_ls_number_parameters 201
_refine_ls_number_reflns 3058
_refine_ls_number_restraints 0
_refine_ls_restrained_S_all 1.0323
_refine_ls_R_factor_all 0.0654
_refine_ls_R_factor_gt 0.0516
_refine_ls_shift/su_max 0.0000
_refine_ls_shift/su_mean 0.0000
_refine_ls_structure_factor_coef Fsqd
_refine_ls_weighting_details 'w=1/[\s^2^(Fo^2^)+(0.0721P)^2^] where P=(Fo^2^+2Fc^2^)/3'
_refine_ls_weighting_scheme calc
_refine_ls_wR_factor_gt 0.1214
_refine_ls_wR_factor_ref 0.1304
_reflns_Friedel_coverage 0.959
_reflns_limit_h_max 8
_reflns_limit_h_min -8
_reflns_limit_k_max 8
_reflns_limit_k_min -8
_reflns_limit_l_max 40
_reflns_limit_l_min -40
_reflns_number_gt 2560
_reflns_number_total 3058
_reflns_threshold_expression I>=2u(I)
_cod_data_source_file cs6b00739_si_002.cif
_cod_data_source_block lm03mmc02_1n
_cod_depositor_comments
;Adding full bibliography for 4513865--4513867.cif.

 Adding full bibliography for 4513865--4513867.cif.
;
_cod_database_code 4513867
_olex2_refinement_description
;
1. Fixed Uiso
 At 1.2 times of:
  All C(H) groups
 At 1.5 times of:
  All C(H,H,H) groups
2.a Aromatic/amide H refined with riding coordinates:
 C18(H18), C12(H12), C8(H8), C13(H13), C22(H22), C7(H7), C10(H10), C5(H5),
 C14(H14), C15(H15)
2.b Idealised Me refined as rotating group:
 C19(H19a,H19b,H19c), C20(H20a,H20b,H20c), C21(H21a,H21b,H21c)
;
_olex2_submission_special_instructions 'No special instructions were received'

loop_
_space_group_symop_id
_space_group_symop_operation_xyz
1 x,y,z
2 x+1/2,-y+1/2,-z
3 -x,y+1/2,-z+1/2
4 -x+1/2,-y,z+1/2

loop_
_atom_site_label
_atom_site_type_symbol
_atom_site_fract_x
_atom_site_fract_y
_atom_site_fract_z
_atom_site_U_iso_or_equiv
_atom_site_adp_type
_atom_site_occupancy
_atom_site_refinement_flags_posn
F1 F 0.6861(2) 0.07647(18) 0.19716(4) 0.0209(4) Uani 1.000000 .
O2 O 0.3640(2) 0.1470(2) 0.32400(4) 0.0139(4) Uani 1.000000 .
C3 C 0.3072(4) 0.3741(3) 0.46062(7) 0.0150(5) Uani 1.000000 .
C4 C 0.7245(4) 0.3565(3) 0.35780(7) 0.0133(5) Uani 1.000000 .
C5 C 0.2905(4) 0.3254(4) 0.50223(7) 0.0180(5) Uani 1.000000 .
C6 C 0.7131(4) 0.2694(3) 0.31663(7) 0.0131(5) Uani 1.000000 .
C7 C 0.3307(4) 0.6464(4) 0.52215(7) 0.0229(6) Uani 1.000000 .
C8 C 0.5302(4) 0.1117(3) 0.26158(7) 0.0149(5) Uani 1.000000 .
C9 C 0.5388(3) 0.1758(3) 0.30186(7) 0.0121(5) Uani 1.000000 .
C10 C 0.3044(4) 0.4605(4) 0.53229(7) 0.0216(6) Uani 1.000000 .
C11 C 0.3777(4) 0.0567(3) 0.36447(6) 0.0140(5) Uani 1.000000 .
C12 C 0.8795(4) 0.2881(3) 0.28978(7) 0.0146(5) Uani 1.000000 .
C13 C 0.3280(4) 0.5636(3) 0.45098(7) 0.0175(5) Uani 1.000000 .
C14 C 0.2959(4) 0.2283(3) 0.42917(7) 0.0152(5) Uani 1.000000 .
C15 C 0.5926(4) 0.3332(3) 0.38935(7) 0.0146(5) Uani 1.000000 .
C16 C 0.6961(4) 0.1394(3) 0.23674(6) 0.0155(5) Uani 1.000000 .
C17 C 0.4156(4) 0.2115(3) 0.39541(6) 0.0130(5) Uani 1.000000 .
C18 C 0.8748(4) 0.2229(3) 0.24954(6) 0.0168(5) Uani 1.000000 .
C19 C 0.1687(4) -0.0368(4) 0.36811(7) 0.0179(5) Uani 1.000000 .
C20 C 0.5485(4) -0.0898(3) 0.36553(7) 0.0163(5) Uani 1.000000 .
C21 C 0.9018(4) 0.4915(4) 0.36459(7) 0.0185(5) Uani 1.000000 .
C22 C 0.3401(4) 0.6980(4) 0.48118(7) 0.0225(6) Uani 1.000000 .
H18 H 0.9901(4) 0.2359(3) 0.23187(6) 0.0202(6) Uiso 1.000000 R
H12 H 1.0012(4) 0.3477(3) 0.29931(7) 0.0175(6) Uiso 1.000000 R
H8 H 0.4108(4) 0.0498(3) 0.25165(7) 0.0179(6) Uiso 1.000000 R
H13 H 0.3339(4) 0.6005(3) 0.42311(7) 0.0210(6) Uiso 1.000000 R
H22 H 0.3548(4) 0.8259(4) 0.47397(7) 0.0270(7) Uiso 1.000000 R
H7 H 0.3423(4) 0.7382(4) 0.54298(7) 0.0274(7) Uiso 1.000000 R
H10 H 0.2957(4) 0.4252(4) 0.56022(7) 0.0259(7) Uiso 1.000000 R
H5 H 0.2695(4) 0.1985(4) 0.50969(7) 0.0216(6) Uiso 1.000000 R
H14 H 0.1931(4) 0.1353(3) 0.43287(7) 0.0182(6) Uiso 1.000000 R
H15 H 0.6210(4) 0.4118(3) 0.41205(7) 0.0175(6) Uiso 1.000000 R
H19a H 0.0603(4) 0.0585(4) 0.3673(5) 0.0269(8) Uiso 1.000000 GR
H19b H 0.1497(11) -0.1240(17) 0.3453(3) 0.0269(8) Uiso 1.000000 GR
H19c H 0.1611(10) -0.1052(19) 0.3940(2) 0.0269(8) Uiso 1.000000 GR
H20a H 0.5271(15) -0.1800(13) 0.3434(3) 0.0245(8) Uiso 1.000000 GR
H20b H 0.6823(4) -0.0284(4) 0.3620(5) 0.0245(8) Uiso 1.000000 GR
H20c H 0.5456(16) -0.1549(16) 0.3919(2) 0.0245(8) Uiso 1.000000 GR
H21a H 1.0327(4) 0.4236(5) 0.3630(5) 0.0278(8) Uiso 1.000000 GR
H21b H 0.8987(16) 0.5888(14) 0.3435(3) 0.0278(8) Uiso 1.000000 GR
H21c H 0.8885(14) 0.5493(17) 0.3916(2) 0.0278(8) Uiso 1.000000 GR

loop_
_atom_site_aniso_label
_atom_site_aniso_U_11
_atom_site_aniso_U_22
_atom_site_aniso_U_33
_atom_site_aniso_U_12
_atom_site_aniso_U_13
_atom_site_aniso_U_23
F1 0.0331(9) 0.0218(7) 0.0078(6) 0.0011(6) 0.0004(6) -0.0048(6)
O2 0.0138(8) 0.0178(8) 0.0100(7) -0.0009(6) -0.0003(6) 0.0025(7)
C3 0.0131(12) 0.0207(12) 0.0113(10) -0.0000(10) 0.0007(9) 0.0005(10)
C4 0.0157(12) 0.0118(11) 0.0123(10) -0.0001(9) -0.0024(9) 0.0008(10)
C5 0.0169(12) 0.0226(13) 0.0146(11) -0.0003(11) 0.0015(10) 0.0032(11)
C6 0.0178(12) 0.0120(11) 0.0094(10) 0.0008(9) -0.0002(9) 0.0035(9)
C7 0.0209(14) 0.0284(15) 0.0193(12) -0.0009(12) 0.0020(11) -0.0100(11)
C8 0.0202(13) 0.0111(11) 0.0135(11) 0.0012(9) -0.0018(10) 0.0018(10)
C9 0.0155(12) 0.0112(11) 0.0095(10) 0.0018(9) 0.0004(9) 0.0042(10)
C10 0.0160(13) 0.0362(15) 0.0126(11) 0.0004(12) 0.0021(10) -0.0000(11)
C11 0.0178(12) 0.0151(12) 0.0089(10) -0.0012(9) -0.0019(9) 0.0044(10)
C12 0.0158(12) 0.0138(12) 0.0142(10) 0.0002(9) 0.0001(10) 0.0017(10)
C13 0.0171(13) 0.0209(13) 0.0145(11) 0.0004(10) 0.0012(10) 0.0040(10)
C14 0.0160(12) 0.0155(12) 0.0139(11) -0.0009(10) -0.0029(9) 0.0033(10)
C15 0.0198(12) 0.0139(12) 0.0101(10) -0.0004(10) -0.0026(9) -0.0005(10)
C16 0.0269(13) 0.0120(12) 0.0075(9) 0.0014(11) -0.0001(10) 0.0000(9)
C17 0.0164(12) 0.0131(11) 0.0094(10) 0.0005(10) -0.0021(9) 0.0021(9)
C18 0.0203(13) 0.0179(12) 0.0123(11) 0.0028(10) 0.0040(10) 0.0015(10)
C19 0.0205(13) 0.0171(12) 0.0161(10) -0.0047(10) -0.0005(10) -0.0004(10)
C20 0.0214(13) 0.0140(12) 0.0136(11) -0.0017(9) -0.0001(10) 0.0021(11)
C21 0.0210(13) 0.0191(13) 0.0155(11) -0.0052(10) 0.0026(10) -0.0019(11)
C22 0.0224(14) 0.0201(13) 0.0252(12) -0.0010(11) 0.0039(12) -0.0027(11)

loop_
_atom_type_symbol
_atom_type_scat_dispersion_real
_atom_type_scat_dispersion_imag
_atom_type_scat_Cromer_Mann_a1
_atom_type_scat_Cromer_Mann_a2
_atom_type_scat_Cromer_Mann_a3
_atom_type_scat_Cromer_Mann_a4
_atom_type_scat_Cromer_Mann_b1
_atom_type_scat_Cromer_Mann_b2
_atom_type_scat_Cromer_Mann_b3
_atom_type_scat_Cromer_Mann_b4
_atom_type_scat_Cromer_Mann_c
_atom_type_scat_source
_atom_type_scat_dispersion_source
H 0.00000 0.00000 0.49300 0.32291 0.14019 0.04081 10.51090 26.12570 3.14236 57.79970 0.0030380000826 'International Tables Volume C Table 6.1.1.4 (pp. 500-502)' 'Henke, Gullikson and Davis, At. Data and Nucl. Data Tables, 1993, 54, 2'
C 0.00347 0.00161 2.31000 1.02000 1.58860 0.86500 20.84390 10.20750 0.56870 51.65120 0.215599998832 'International Tables Volume C Table 6.1.1.4 (pp. 500-502)' 'Henke, Gullikson and Davis, At. Data and Nucl. Data Tables, 1993, 54, 2'
O 0.01158 0.00611 3.04850 2.28680 1.54630 0.86700 13.27710 5.70110 0.32390 32.90890 0.250800013542 'International Tables Volume C Table 6.1.1.4 (pp. 500-502)' 'Henke, Gullikson and Davis, At. Data and Nucl. Data Tables, 1993, 54, 2'
F 0.01794 0.01033 3.53920 2.64120 1.51700 1.02430 10.28250 4.29440 0.26150 26.14760 0.277599990368 'International Tables Volume C Table 6.1.1.4 (pp. 500-502)' 'Henke, Gullikson and Davis, At. Data and Nucl. Data Tables, 1993, 54, 2'

loop_
_geom_angle_atom_site_label_1
_geom_angle_atom_site_label_2
_geom_angle_atom_site_label_3
_geom_angle
C11 O2 C9 119.57(17)
C13 C3 C5 117.7(2)
C14 C3 C5 119.9(2)
C14 C3 C13 122.4(2)
C15 C4 C6 127.5(2)
C21 C4 C6 115.91(19)
C21 C4 C15 116.5(2)
C10 C5 C3 120.6(2)
H5 C5 C3 119.69(15)
H5 C5 C10 119.69(15)
C9 C6 C4 123.6(2)
C12 C6 C4 119.4(2)
C12 C6 C9 116.9(2)
C22 C7 C10 119.5(2)
H7 C7 C10 120.25(14)
H7 C7 C22 120.25(16)
C16 C8 C9 118.9(2)
H8 C8 C9 120.55(14)
H8 C8 C16 120.55(14)
C6 C9 O2 124.18(19)
C8 C9 O2 114.8(2)
C8 C9 C6 121.0(2)
C7 C10 C5 120.7(2)
H10 C10 C5 119.64(15)
H10 C10 C7 119.64(14)
C17 C11 O2 106.73(17)
C19 C11 O2 102.09(17)
C19 C11 C17 114.42(19)
C20 C11 O2 111.40(17)
C20 C11 C17 111.60(19)
C20 C11 C19 110.17(19)
C18 C12 C6 122.9(2)
H12 C12 C6 118.55(13)
H12 C12 C18 118.55(14)
C22 C13 C3 121.3(2)
H13 C13 C3 119.36(13)
H13 C13 C22 119.36(14)
C17 C14 C3 127.3(2)
H14 C14 C3 116.36(13)
H14 C14 C17 116.36(14)
C17 C15 C4 132.7(2)
H15 C15 C4 113.65(14)
H15 C15 C17 113.65(12)
C8 C16 F1 118.5(2)
C18 C16 F1 118.1(2)
C18 C16 C8 123.3(2)
C14 C17 C11 121.0(2)
C15 C17 C11 118.22(19)
C15 C17 C14 120.7(2)
C16 C18 C12 116.9(2)
H18 C18 C12 121.55(14)
H18 C18 C16 121.55(13)
H19a C19 C11 109.5
H19b C19 C11 109.5
H19b C19 H19a 109.5
H19c C19 C11 109.5
H19c C19 H19a 109.5
H19c C19 H19b 109.5
H20a C20 C11 109.5
H20b C20 C11 109.5
H20b C20 H20a 109.5
H20c C20 C11 109.5
H20c C20 H20a 109.5
H20c C20 H20b 109.5
H21a C21 C4 109.5
H21b C21 C4 109.5
H21b C21 H21a 109.5
H21c C21 C4 109.5
H21c C21 H21a 109.5
H21c C21 H21b 109.5
C13 C22 C7 120.1(2)
H22 C22 C7 119.96(16)
H22 C22 C13 119.96(14)

loop_
_geom_bond_atom_site_label_1
_geom_bond_atom_site_label_2
_geom_bond_distance
F1 C16 1.373(2)
O2 C9 1.361(3)
O2 C11 1.476(2)
C3 C5 1.410(3)
C3 C13 1.399(3)
C3 C14 1.467(3)
C4 C6 1.486(3)
C4 C15 1.352(3)
C4 C21 1.519(3)
C5 C10 1.382(4)
C5 H5 0.9500
C6 C9 1.401(3)
C6 C12 1.399(3)
C7 C10 1.381(4)
C7 C22 1.392(3)
C7 H7 0.9500
C8 C9 1.397(3)
C8 C16 1.363(3)
C8 H8 0.9500
C10 H10 0.9500
C11 C17 1.521(3)
C11 C19 1.517(3)
C11 C20 1.525(3)
C12 C18 1.397(3)
C12 H12 0.9500
C13 C22 1.382(3)
C13 H13 0.9500
C14 C17 1.356(3)
C14 H14 0.9500
C15 C17 1.455(3)
C15 H15 0.9500
C16 C18 1.370(3)
C18 H18 0.9500
C19 H19a 0.9800
C19 H19b 0.9800
C19 H19c 0.9800
C20 H20a 0.9800
C20 H20b 0.9800
C20 H20c 0.9800
C21 H21a 0.9800
C21 H21b 0.9800
C21 H21c 0.9800
C22 H22 0.9500
